data_4321775
loop_
_publ_author_name
'Francis M. de Rege'
'Jeremy D. Kassebaum'
'Brian L. Scott'
'Kent D. Abney'
'Gary J. Balaich'

_publ_section_title
;
 Synthesis, Structure, and Reactivity of
 1,2-(1',1',2',2'-Tetramethyldisilane-1',2')carborane
;
_journal_name_full 'Inorganic Chemistry'
_journal_page_first 486
_journal_page_last 489
_journal_paper_doi 10.1021/ic980992y
_journal_volume 38
_journal_year 1999
_chemical_formula_sum 'C6 H22 B10 Si2'
_chemical_formula_weight 258.52
_chemical_name_systematic
; 
 ? 
;
_space_group_IT_number 10
_symmetry_cell_setting monoclinic
_symmetry_space_group_name_Hall '-P 2y'
_symmetry_space_group_name_H-M 'P 1 2/m 1'
_atom_sites_solution_hydrogens geom
_atom_sites_solution_primary direct
_atom_sites_solution_secondary difmap
_audit_creation_method SHELXL
_cell_angle_alpha 90.00
_cell_angle_beta 115.49(3)
_cell_angle_gamma 90.00
_cell_formula_units_Z 1
_cell_length_a 6.920(5)
_cell_length_b 8.797(5)
_cell_length_c 7.053(2)
_cell_measurement_reflns_used 25
_cell_measurement_temperature 200
_cell_volume 387.6(4)
_computing_cell_refinement 'XSCANS 2.10b (Siemens)'
_computing_data_collection 'XSCANS 2.10b (Siemens)'
_computing_data_reduction 'XSCANS 2.10b (Siemens)'
_computing_molecular_graphics 'SHELXTL PC 4.2/360 (Siemens)'
_computing_publication_material 'SHELXTL PC 4.2/360 (Siemens)'
_computing_structure_refinement 'SHELXL-93 (Sheldrick, 1993)'
_computing_structure_solution 'SHELXS-86 (Sheldrick, 1990)'
_diffrn_ambient_temperature 200
_diffrn_measurement_device 'Siemens P4/PC'
_diffrn_measurement_method '\w scans'
_diffrn_radiation_monochromator graphite
_diffrn_radiation_source 'fine-focus sealed tube'
_diffrn_radiation_type MoK\a
_diffrn_radiation_wavelength 0.71073
_diffrn_reflns_av_R_equivalents 0.0616
_diffrn_reflns_av_sigmaI/netI 0.1167
_diffrn_reflns_limit_h_max 7
_diffrn_reflns_limit_h_min -1
_diffrn_reflns_limit_k_max 9
_diffrn_reflns_limit_k_min -1
_diffrn_reflns_limit_l_max 7
_diffrn_reflns_limit_l_min -7
_diffrn_reflns_number 810
_diffrn_reflns_theta_max 22.51
_diffrn_reflns_theta_min 3.20
_diffrn_standards_decay_% 0
_diffrn_standards_interval_count 97
_diffrn_standards_number 3
_exptl_absorpt_coefficient_mu 0.198
_exptl_absorpt_correction_type 'none applied'
_exptl_crystal_colour colorless
_exptl_crystal_density_diffrn 1.108
_exptl_crystal_density_method 'not measured'
_exptl_crystal_description 'rectangular plate'
_exptl_crystal_F_000 136
_exptl_crystal_size_max 0.30
_exptl_crystal_size_mid 0.18
_exptl_crystal_size_min 0.05
_refine_diff_density_max 0.200
_refine_diff_density_min -0.238
_refine_diff_density_rms 0.064
_refine_ls_extinction_method none
_refine_ls_goodness_of_fit_all 1.088
_refine_ls_goodness_of_fit_obs 1.248
_refine_ls_hydrogen_treatment noref
_refine_ls_matrix_type full
_refine_ls_number_parameters 110
_refine_ls_number_reflns 554
_refine_ls_number_restraints 0
_refine_ls_restrained_S_all 1.088
_refine_ls_restrained_S_obs 1.248
_refine_ls_R_factor_all 0.1261
_refine_ls_R_factor_obs 0.0640
_refine_ls_shift/esd_max 0.003
_refine_ls_shift/esd_mean 0.000
_refine_ls_structure_factor_coef Fsqd
_refine_ls_weighting_details 'w=1/[\s^2^(Fo^2^)+(0.0581P)^2^+0.0000P] where P=(Fo^2^+2Fc^2^)/3'
_refine_ls_weighting_scheme calc
_refine_ls_wR_factor_all 0.1443
_refine_ls_wR_factor_obs 0.1189
_reflns_number_observed 337
_reflns_number_total 554
_reflns_observed_criterion >2sigma(I)
_cod_data_source_file ic980992y_1.cif
_cod_data_source_block xr170
_cod_depositor_comments
;
The following automatic conversions were performed:

'_refine_ls_weighting_scheme' value 'calc
w=1/[\s^2^(Fo^2^)+(0.0581P)^2^+0.0000P] where P=(Fo^2^+2Fc^2^)/3' was
changed to 'calc'. New tag '_refine_ls_weighting_details' was
created. The value of the new tag was set to
'w=1/[\s^2^(Fo^2^)+(0.0581P)^2^+0.0000P] where P=(Fo^2^+2Fc^2^)/3'.

Automatic conversion script
Id: cif_fix_values 3143 2015-03-26 13:38:13Z robertas 
;
_cod_original_sg_symbol_H-M 'P 2/m'
_cod_database_code 4321775

loop_
_symmetry_equiv_pos_as_xyz
'x, y, z'
'-x, y, -z'
'-x, -y, -z'
'x, -y, z'

loop_
_atom_site_aniso_label
_atom_site_aniso_U_11
_atom_site_aniso_U_22
_atom_site_aniso_U_33
_atom_site_aniso_U_23
_atom_site_aniso_U_13
_atom_site_aniso_U_12
C1 0.021(6) 0.029(7) 0.023(5) 0.004(4) 0.012(6) -0.002(5)
B1 0.054(8) 0.012(6) 0.037(6) 0.003(6) 0.018(7) 0.002(7)
B2 0.044(7) 0.032(7) 0.040(6) 0.002(6) 0.029(6) 0.006(7)
B3 0.013(11) 0.072(28) 0.082(27) 0.029(13) 0.005(13) -0.002(12)
B4 0.037(7) 0.021(8) 0.039(6) 0.003(5) 0.016(6) 0.001(5)
B5 0.035(6) 0.059(7) 0.023(4) 0.000 0.006(4) 0.000
Si1 0.034(3) 0.018(2) 0.023(2) 0.006(3) 0.011(2) -0.002(3)
C2 0.033(6) 0.037(6) 0.044(6) -0.007(5) 0.010(6) 0.005(6)
C3 0.039(6) 0.044(7) 0.035(6) 0.007(5) 0.016(6) 0.014(6)

loop_
_atom_site_label
_atom_site_type_symbol
_atom_site_fract_x
_atom_site_fract_y
_atom_site_fract_z
_atom_site_U_iso_or_equiv
_atom_site_thermal_displace_type
_atom_site_occupancy
_atom_site_calc_flag
_atom_site_refinement_flags
_atom_site_disorder_group
C1 C 0.5199(16) 1.0608(9) 0.1303(12) 0.024(2) Uani 0.50 d P .
B1 B 0.6735(24) 0.9123(12) 0.2587(20) 0.035(3) Uani 0.50 d P .
B2 B 0.3924(21) 0.9128(13) 0.1767(17) 0.035(3) Uani 0.50 d P .
B3 B 0.5241(68) 0.7520(51) 0.1370(68) 0.061(17) Uani 0.50 d P .
B4 B 0.2657(19) 0.8109(12) -0.0683(16) 0.032(3) Uani 0.50 d P .
B5 B 0.2737(15) 1.0000 -0.0660(11) 0.041(2) Uani 1 d S .
HB1 H 0.8313(152) 0.9097(95) 0.4412(151) 0.080 Uiso 0.50 d P .
HB2 H 0.3360(161) 0.9158(95) 0.3027(146) 0.080 Uiso 0.50 d P .
HB3 H 0.5143(232) 0.6569(148) 0.1956(218) 0.080 Uiso 0.50 d P .
HB4 H 0.1103(174) 0.7571(123) -0.1173(152) 0.080 Uiso 0.50 d P .
HB5 H 0.1060(162) 1.0828(102) -0.1230(139) 0.080 Uiso 0.50 d P .
Si1 Si 0.5275(15) 1.2778(11) 0.1756(14) 0.0254(14) Uani 0.50 d P .
C2 C 0.7916(17) 1.3369(11) 0.3845(17) 0.040(3) Uani 0.50 d P .
C3 C 0.3036(19) 1.3363(13) 0.2422(16) 0.039(3) Uani 0.50 d P .
HC2A H 0.9187(175) 1.3072(113) 0.3685(143) 0.080 Uiso 0.50 d P .
HC2B H 0.7948(181) 1.3077(123) 0.5112(173) 0.080 Uiso 0.50 d P .
HC2C H 0.7803(113) 1.5000 0.3975(97) 0.080 Uiso 1 d S .
HC3A H 0.1573(173) 1.3229(114) 0.1297(156) 0.080 Uiso 0.50 d P .
HC3B H 0.2834(108) 1.5000 0.2320(96) 0.080 Uiso 1 d S .
HC3C H 0.3442(193) 1.3089(131) 0.3469(179) 0.080 Uiso 0.50 d P .

loop_
_atom_type_symbol
_atom_type_description
_atom_type_scat_dispersion_real
_atom_type_scat_dispersion_imag
_atom_type_scat_source
C C 0.0033 0.0016 'International Tables Vol C Tables 4.2.6.8 and 6.1.1.4'
H H 0.0000 0.0000 'International Tables Vol C Tables 4.2.6.8 and 6.1.1.4'
B B 0.0013 0.0007 'International Tables Vol C Tables 4.2.6.8 and 6.1.1.4'
Si Si 0.0817 0.0704 'International Tables Vol C Tables 4.2.6.8 and 6.1.1.4'

loop_
_geom_angle_atom_site_label_1
_geom_angle_atom_site_label_2
_geom_angle_atom_site_label_3
_geom_angle
_geom_angle_site_symmetry_1
_geom_angle_site_symmetry_3
_geom_angle_publ_flag
C1 C1 B1 102.6(7) 4_575 4_575 ?
C1 C1 B2 102.3(8) 4_575 4_575 ?
B1 C1 B2 109.4(11) 4_575 4_575 ?
C1 C1 B3 178.5(16) 4_575 4_575 ?
B1 C1 B3 76.1(16) 4_575 4_575 ?
B2 C1 B3 77.6(17) 4_575 4_575 ?
C1 C1 B1 39.0(4) 4_575 . ?
B1 C1 B1 63.6(10) 4_575 . ?
B2 C1 B1 114.2(9) 4_575 . ?
B3 C1 B1 139.6(17) 4_575 . ?
C1 C1 B2 39.3(5) 4_575 . ?
B1 C1 B2 114.5(9) 4_575 . ?
B2 C1 B2 63.0(10) 4_575 . ?
B3 C1 B2 140.6(18) 4_575 . ?
B1 C1 B2 63.7(6) . . ?
C1 C1 C1 90.0 4_575 2_655 ?
B1 C1 C1 122.4(12) 4_575 2_655 ?
B2 C1 C1 122.5(12) 4_575 2_655 ?
B3 C1 C1 91.3(16) 4_575 2_655 ?
B1 C1 C1 110.2(7) . 2_655 ?
B2 C1 C1 110.4(7) . 2_655 ?
C1 C1 B5 72.3(3) 4_575 . ?
B1 C1 B5 174.5(9) 4_575 . ?
B2 C1 B5 70.4(9) 4_575 . ?
B3 C1 B5 109.1(16) 4_575 . ?
B1 C1 B5 111.3(6) . . ?
B2 C1 B5 60.3(5) . . ?
C1 C1 B5 60.5(6) 2_655 . ?
C1 C1 B5 72.3(3) 4_575 3_675 ?
B1 C1 B5 70.7(9) 4_575 3_675 ?
B2 C1 B5 174.3(9) 4_575 3_675 ?
B3 C1 B5 107.8(17) 4_575 3_675 ?
B1 C1 B5 60.5(5) . 3_675 ?
B2 C1 B5 111.5(6) . 3_675 ?
C1 C1 B5 60.2(6) 2_655 3_675 ?
B5 C1 B5 109.0(6) . 3_675 ?
C1 C1 Si1 171.0(3) 4_575 . ?
B1 C1 Si1 72.5(8) 4_575 . ?
B2 C1 Si1 73.0(8) 4_575 . ?
B3 C1 Si1 7.6(17) 4_575 . ?
B1 C1 Si1 135.4(6) . . ?
B2 C1 Si1 135.4(6) . . ?
C1 C1 Si1 99.0(3) 2_655 . ?
B5 C1 Si1 112.3(5) . . ?
B5 C1 Si1 112.1(5) 3_675 . ?
C1 C1 C1 58.4(4) 4_575 3_675 ?
B1 C1 C1 124.8(12) 4_575 3_675 ?
B2 C1 C1 124.7(12) 4_575 3_675 ?
B3 C1 C1 122.9(17) 4_575 3_675 ?
B1 C1 C1 83.5(7) . 3_675 ?
B2 C1 C1 83.7(7) . 3_675 ?
C1 C1 C1 31.6(4) 2_655 3_675 ?
B5 C1 C1 54.6(5) . 3_675 ?
B5 C1 C1 54.4(5) 3_675 3_675 ?
Si1 C1 C1 130.6(7) . 3_675 ?
C1 C1 B4 123.4(4) 4_575 4_575 ?
B1 C1 B4 133.9(9) 4_575 4_575 ?
B2 C1 B4 61.3(8) 4_575 4_575 ?
B3 C1 B4 57.9(15) 4_575 4_575 ?
B1 C1 B4 162.3(7) . 4_575 ?
B2 C1 B4 101.0(7) . 4_575 ?
C1 C1 B4 65.1(6) 2_655 4_575 ?
B5 C1 B4 51.1(4) . 4_575 ?
B5 C1 B4 123.0(6) 3_675 4_575 ?
Si1 C1 B4 61.5(5) . 4_575 ?
C1 C1 B4 86.0(6) 3_675 4_575 ?
C1 B1 B1 77.4(7) 4_575 4_575 ?
C1 B1 C1 38.4(7) 4_575 . ?
B1 B1 C1 39.0(5) 4_575 . ?
C1 B1 B5 73.1(9) 4_575 3_675 ?
B1 B1 B5 63.6(4) 4_575 3_675 ?
C1 B1 B5 61.9(6) . 3_675 ?
C1 B1 B3 66.7(17) 4_575 . ?
B1 B1 B3 144.1(16) 4_575 . ?
C1 B1 B3 105.1(17) . . ?
B5 B1 B3 104.8(16) 3_675 . ?
C1 B1 B2 35.4(7) 4_575 . ?
B1 B1 B2 89.9(5) 4_575 . ?
C1 B1 B2 58.2(6) . . ?
B5 B1 B2 108.3(10) 3_675 . ?
B3 B1 B2 60.4(15) . . ?
C1 B1 B4 86.8(9) 4_575 2_655 ?
B1 B1 B4 119.6(5) 4_575 2_655 ?
C1 B1 B4 106.2(8) . 2_655 ?
B5 B1 B4 56.1(5) 3_675 2_655 ?
B3 B1 B4 60.8(15) . 2_655 ?
B2 B1 B4 109.4(9) . 2_655 ?
C1 B1 Si1 74.7(9) 4_575 4_575 ?
B1 B1 Si1 151.1(5) 4_575 4_575 ?
C1 B1 Si1 112.7(8) . 4_575 ?
B5 B1 Si1 114.3(7) 3_675 4_575 ?
B3 B1 Si1 10.4(18) . 4_575 ?
B2 B1 Si1 62.7(6) . 4_575 ?
B4 B1 Si1 66.5(6) 2_655 4_575 ?
C1 B2 B2 77.7(8) 4_575 4_575 ?
C1 B2 C1 38.4(7) 4_575 . ?
B2 B2 C1 39.3(5) 4_575 . ?
C1 B2 B5 73.1(9) 4_575 . ?
B2 B2 B5 63.6(4) 4_575 . ?
C1 B2 B5 61.9(6) . . ?
C1 B2 B3 65.5(17) 4_575 . ?
B2 B2 B3 143.1(16) 4_575 . ?
C1 B2 B3 103.8(16) . . ?
B5 B2 B3 104.9(16) . . ?
C1 B2 B1 35.2(6) 4_575 . ?
B2 B2 B1 90.1(5) 4_575 . ?
C1 B2 B1 58.1(6) . . ?
B5 B2 B1 108.1(9) . . ?
B3 B2 B1 58.8(15) . . ?
C1 B2 B4 86.6(9) 4_575 . ?
B2 B2 B4 119.8(5) 4_575 . ?
C1 B2 B4 106.1(8) . . ?
B5 B2 B4 56.2(5) . . ?
B3 B2 B4 61.5(14) . . ?
B1 B2 B4 108.9(9) . . ?
C1 B2 Si1 74.2(8) 4_575 4_575 ?
B2 B2 Si1 150.8(5) 4_575 4_575 ?
C1 B2 Si1 112.2(8) . 4_575 ?
B5 B2 Si1 114.1(7) . 4_575 ?
B3 B2 Si1 10.5(18) . 4_575 ?
B1 B2 Si1 62.1(6) . 4_575 ?
B4 B2 Si1 66.4(6) . 4_575 ?
Si1 B3 C1 136.2(84) 4_575 4_575 ?
Si1 B3 B1 112.0(79) 4_575 . ?
C1 B3 B1 37.2(10) 4_575 . ?
Si1 B3 B2 108.8(82) 4_575 . ?
C1 B3 B2 37.0(11) 4_575 . ?
B1 B3 B2 60.7(15) . . ?
Si1 B3 B4 126.8(88) 4_575 2_655 ?
C1 B3 B4 73.1(19) 4_575 2_655 ?
B1 B3 B4 61.4(15) . 2_655 ?
B2 B3 B4 110.1(24) . 2_655 ?
Si1 B3 B3 134.9(72) 4_575 2_655 ?
C1 B3 B3 88.6(16) 4_575 2_655 ?
B1 B3 B3 108.9(23) . 2_655 ?
B2 B3 B3 107.3(22) . 2_655 ?
B4 B3 B3 60.8(24) 2_655 2_655 ?
Si1 B3 B4 120.8(86) 4_575 . ?
C1 B3 B4 72.2(18) 4_575 . ?
B1 B3 B4 109.4(25) . . ?
B2 B3 B4 60.2(15) . . ?
B4 B3 B4 109.5(25) 2_655 . ?
B3 B3 B4 59.1(22) 2_655 . ?
Si1 B3 C2 50.6(72) 4_575 4_575 ?
C1 B3 C2 113.5(22) 4_575 4_575 ?
B1 B3 C2 76.4(17) . 4_575 ?
B2 B3 C2 120.2(22) . 4_575 ?
B4 B3 C2 78.6(17) 2_655 4_575 ?
B3 B3 C2 125.8(32) 2_655 4_575 ?
B4 B3 C2 171.5(27) . 4_575 ?
Si1 B3 Si1 127.8(82) 4_575 3_675 ?
C1 B3 Si1 95.8(24) 4_575 3_675 ?
B1 B3 Si1 114.6(25) . 3_675 ?
B2 B3 Si1 113.6(24) . 3_675 ?
B4 B3 Si1 62.8(14) 2_655 3_675 ?
B3 B3 Si1 7.2(15) 2_655 3_675 ?
B4 B3 Si1 62.3(14) . 3_675 ?
C2 B3 Si1 121.7(20) 4_575 3_675 ?
B5 B4 B3 105.3(15) . 2_655 ?
B5 B4 B2 59.6(6) . . ?
B3 B4 B2 106.6(17) 2_655 . ?
B5 B4 B1 59.7(6) . 2_655 ?
B3 B4 B1 57.8(14) 2_655 2_655 ?
B2 B4 B1 107.1(8) . 2_655 ?
B5 B4 B3 105.0(15) . . ?
B3 B4 B3 60.1(25) 2_655 . ?
B2 B4 B3 58.3(14) . . ?
B1 B4 B3 105.5(17) 2_655 . ?
B5 B4 Si1 111.1(8) . 3_675 ?
B3 B4 Si1 8.4(17) 2_655 3_675 ?
B2 B4 Si1 114.6(8) . 3_675 ?
B1 B4 Si1 59.2(5) 2_655 3_675 ?
B3 B4 Si1 65.3(14) . 3_675 ?
B5 B4 Si1 111.1(7) . 4_575 ?
B3 B4 Si1 65.8(14) 2_655 4_575 ?
B2 B4 Si1 59.6(5) . 4_575 ?
B1 B4 Si1 114.2(8) 2_655 4_575 ?
B3 B4 Si1 9.0(17) . 4_575 ?
Si1 B4 Si1 69.9(5) 3_675 4_575 ?
B5 B4 C1 55.1(5) . 4_575 ?
B3 B4 C1 77.7(16) 2_655 4_575 ?
B2 B4 C1 32.0(4) . 4_575 ?
B1 B4 C1 80.2(7) 2_655 4_575 ?
B3 B4 C1 49.9(14) . 4_575 ?
Si1 B4 C1 86.1(6) 3_675 4_575 ?
Si1 B4 C1 56.4(5) 4_575 4_575 ?
B5 B4 C1 55.2(5) . 3_675 ?
B3 B4 C1 50.1(14) 2_655 3_675 ?
B2 B4 C1 80.4(7) . 3_675 ?
B1 B4 C1 31.8(5) 2_655 3_675 ?
B3 B4 C1 77.0(16) . 3_675 ?
Si1 B4 C1 56.3(5) 3_675 3_675 ?
Si1 B4 C1 86.0(6) 4_575 3_675 ?
C1 B4 C1 50.0(5) 4_575 3_675 ?
B4 B5 B4 176.5(11) . 4_575 ?
B4 B5 B2 116.9(7) . 4_575 ?
B4 B5 B2 64.2(5) 4_575 4_575 ?
B4 B5 B2 64.2(5) . . ?
B4 B5 B2 116.9(7) 4_575 . ?
B2 B5 B2 52.7(8) 4_575 . ?
B4 B5 B1 64.2(5) . 2_655 ?
B4 B5 B1 117.0(7) 4_575 2_655 ?
B2 B5 B1 143.5(9) 4_575 2_655 ?
B2 B5 B1 114.1(6) . 2_655 ?
B4 B5 B1 117.0(7) . 3_675 ?
B4 B5 B1 64.2(5) 4_575 3_675 ?
B2 B5 B1 114.1(6) 4_575 3_675 ?
B2 B5 B1 143.5(9) . 3_675 ?
B1 B5 B1 52.9(8) 2_655 3_675 ?
B4 B5 C1 109.2(6) . . ?
B4 B5 C1 73.7(5) 4_575 . ?
B2 B5 C1 36.5(5) 4_575 . ?
B2 B5 C1 57.8(5) . . ?
B1 B5 C1 107.1(8) 2_655 . ?
B1 B5 C1 91.3(7) 3_675 . ?
B4 B5 C1 73.7(5) . 4_575 ?
B4 B5 C1 109.2(6) 4_575 4_575 ?
B2 B5 C1 57.8(5) 4_575 4_575 ?
B2 B5 C1 36.5(5) . 4_575 ?
B1 B5 C1 91.3(7) 2_655 4_575 ?
B1 B5 C1 107.1(8) 3_675 4_575 ?
C1 B5 C1 35.5(6) . 4_575 ?
B4 B5 C1 73.8(6) . 3_675 ?
B4 B5 C1 109.2(7) 4_575 3_675 ?
B2 B5 C1 107.3(7) 4_575 3_675 ?
B2 B5 C1 91.6(6) . 3_675 ?
B1 B5 C1 36.2(5) 2_655 3_675 ?
B1 B5 C1 57.6(5) 3_675 3_675 ?
C1 B5 C1 71.0(6) . 3_675 ?
C1 B5 C1 59.3(6) 4_575 3_675 ?
B4 B5 C1 109.2(7) . 2_655 ?
B4 B5 C1 73.8(6) 4_575 2_655 ?
B2 B5 C1 91.6(6) 4_575 2_655 ?
B2 B5 C1 107.3(7) . 2_655 ?
B1 B5 C1 57.6(5) 2_655 2_655 ?
B1 B5 C1 36.2(5) 3_675 2_655 ?
C1 B5 C1 59.3(6) . 2_655 ?
C1 B5 C1 71.0(6) 4_575 2_655 ?
C1 B5 C1 35.4(6) 3_675 2_655 ?
B3 Si1 C2 120.5(80) 4_575 . ?
B3 Si1 C3 125.5(81) 4_575 . ?
C2 Si1 C3 111.2(8) . . ?
B3 Si1 B1 57.7(73) 4_575 4_575 ?
C2 Si1 B1 78.0(6) . 4_575 ?
C3 Si1 B1 123.3(6) . 4_575 ?
B3 Si1 B2 60.7(76) 4_575 4_575 ?
C2 Si1 B2 123.7(6) . 4_575 ?
C3 Si1 B2 77.5(6) . 4_575 ?
B1 Si1 B2 55.2(6) 4_575 4_575 ?
B3 Si1 C1 36.2(72) 4_575 . ?
C2 Si1 C1 110.7(6) . . ?
C3 Si1 C1 110.3(6) . . ?
B1 Si1 C1 32.8(4) 4_575 . ?
B2 Si1 C1 32.9(4) 4_575 . ?
B3 Si1 B4 44.8(78) 4_575 3_675 ?
C2 Si1 B4 78.1(6) . 3_675 ?
C3 Si1 B4 170.3(8) . 3_675 ?
B1 Si1 B4 54.3(5) 4_575 3_675 ?
B2 Si1 B4 95.0(7) 4_575 3_675 ?
C1 Si1 B4 62.2(6) . 3_675 ?
B3 Si1 B4 50.2(77) 4_575 4_575 ?
C2 Si1 B4 170.7(8) . 4_575 ?
C3 Si1 B4 77.7(6) . 4_575 ?
B1 Si1 B4 94.8(8) 4_575 4_575 ?
B2 Si1 B4 54.0(5) 4_575 4_575 ?
C1 Si1 B4 62.1(5) . 4_575 ?
B4 Si1 B4 92.9(7) 3_675 4_575 ?
B3 Si1 B3 37.9(65) 4_575 3_675 ?
C2 Si1 B3 122.2(9) . 3_675 ?
C3 Si1 B3 120.9(9) . 3_675 ?
B1 Si1 B3 92.4(16) 4_575 3_675 ?
B2 Si1 B3 91.8(16) 4_575 3_675 ?
C1 Si1 B3 73.8(16) . 3_675 ?
B4 Si1 B3 52.4(12) 3_675 3_675 ?
B4 Si1 B3 51.5(12) 4_575 3_675 ?
B3 Si1 Si1 45.0(72) 4_575 2_655 ?
C2 Si1 Si1 119.7(7) . 2_655 ?
C3 Si1 Si1 119.4(7) . 2_655 ?
B1 Si1 Si1 98.5(5) 4_575 2_655 ?
B2 Si1 Si1 98.4(5) 4_575 2_655 ?
C1 Si1 Si1 81.0(3) . 2_655 ?
B4 Si1 Si1 55.1(4) 3_675 2_655 ?
B4 Si1 Si1 55.0(4) 4_575 2_655 ?
B3 Si1 Si1 7.2(15) 3_675 2_655 ?
Si1 C2 B3 8.9(16) . 4_575 ?

loop_
_geom_bond_atom_site_label_1
_geom_bond_atom_site_label_2
_geom_bond_distance
_geom_bond_site_symmetry_2
_geom_bond_publ_flag
C1 C1 1.07(2) 4_575 ?
C1 B1 1.085(14) 4_575 ?
C1 B2 1.090(13) 4_575 ?
C1 B3 1.65(5) 4_575 ?
C1 B1 1.681(13) . ?
C1 B2 1.682(13) . ?
C1 C1 1.74(2) 2_655 ?
C1 B5 1.754(12) . ?
C1 B5 1.757(13) 3_675 ?
C1 Si1 1.933(13) . ?
C1 C1 2.04(2) 3_675 ?
C1 B4 2.052(14) 4_575 ?
B1 C1 1.085(13) 4_575 ?
B1 B1 1.54(2) 4_575 ?
B1 B5 1.733(13) 3_675 ?
B1 B3 1.74(4) . ?
B1 B2 1.77(2) . ?
B1 B4 1.81(2) 2_655 ?
B1 Si1 1.911(15) 4_575 ?
B2 C1 1.090(13) 4_575 ?
B2 B2 1.53(2) 4_575 ?
B2 B5 1.727(12) . ?
B2 B3 1.77(4) . ?
B2 B4 1.80(2) . ?
B2 Si1 1.921(15) 4_575 ?
B3 Si1 0.37(6) 4_575 ?
B3 C1 1.65(5) 4_575 ?
B3 B4 1.80(5) 2_655 ?
B3 B3 1.81(9) 2_655 ?
B3 B4 1.83(4) . ?
B3 C2 2.07(4) 4_575 ?
B3 Si1 2.09(4) 3_675 ?
B4 B5 1.664(10) . ?
B4 B3 1.80(5) 2_655 ?
B4 B1 1.81(2) 2_655 ?
B4 Si1 2.04(2) 3_675 ?
B4 Si1 2.04(2) 4_575 ?
B4 C1 2.052(14) 4_575 ?
B4 C1 2.055(15) 3_675 ?
B5 B4 1.664(10) 4_575 ?
B5 B2 1.727(12) 4_575 ?
B5 B1 1.733(13) 2_655 ?
B5 B1 1.733(13) 3_675 ?
B5 C1 1.754(12) 4_575 ?
B5 C1 1.757(13) 3_675 ?
B5 C1 1.757(13) 2_655 ?
Si1 B3 0.37(6) 4_575 ?
Si1 C2 1.861(15) . ?
Si1 C3 1.87(2) . ?
Si1 B1 1.911(15) 4_575 ?
Si1 B2 1.921(15) 4_575 ?
Si1 B4 2.04(2) 3_675 ?
Si1 B4 2.04(2) 4_575 ?
Si1 B3 2.09(4) 3_675 ?
Si1 Si1 2.34(2) 2_655 ?
C2 B3 2.07(5) 4_575 ?
